data_4111594
loop_
_publ_author_name
'Yao Lei'
'Aaron D. Wrobleski'
'Jennifer E. Golden'
'Douglas R. Powell'
'Jeffrey Aub\'e'

_publ_contact_author
; 
   Prof. Jeffrey Aub\'e 
   Department of Medicinal Chemistry -- University of Kansas 
   Malott Hall 
   1251 Wescoe Hall Dr, Rm 4070 
   Lawrence, KS  66045-7582  USA 
;
_publ_contact_author_email jaube@ku.edu
_publ_contact_author_fax 1(785)8645326
_publ_contact_author_phone 1(785)8644496
_publ_section_title
;
 Facile C-N Cleavage in a Series of Bridged Lactams
;
_journal_name_full 'Journal of the American Chemical Society'
_journal_page_first 4552
_journal_page_last 4553
_journal_paper_doi 10.1021/ja050214m
_journal_volume 127
_journal_year 2005
_chemical_formula_moiety 'C21 H28 Br N O3'
_chemical_formula_sum 'C21 H28 Br N O3'
_chemical_formula_weight 422.35
_chemical_name_systematic
; 
 ? 
;
_space_group_IT_number 2
_symmetry_cell_setting triclinic
_symmetry_space_group_name_Hall '-P 1'
_symmetry_space_group_name_H-M 'P -1'
_atom_sites_solution_hydrogens geom
_atom_sites_solution_primary direct
_atom_sites_solution_secondary difmap
_audit_creation_method SHELXL-97
_cell_angle_alpha 79.468(6)
_cell_angle_beta 85.295(7)
_cell_angle_gamma 77.715(6)
_cell_formula_units_Z 2
_cell_length_a 6.878(2)
_cell_length_b 9.850(3)
_cell_length_c 15.468(5)
_cell_measurement_reflns_used 3036
_cell_measurement_temperature 100(2)
_cell_measurement_theta_max 26.00
_cell_measurement_theta_min 2.15
_cell_volume 1005.7(5)
_computing_cell_refinement 'Bruker SMART'
_computing_data_collection 'Bruker SMART'
_computing_data_reduction 'Bruker SAINT'
_computing_molecular_graphics 'Bruker SHELXTL'
_computing_publication_material 'Bruker SHELXTL'
_computing_structure_refinement 'SHELXL-97 (Sheldrick, 1997)'
_computing_structure_solution 'SHELXS-97 (Sheldrick, 1990)'
_diffrn_ambient_temperature 100(2)
_diffrn_measured_fraction_theta_full 0.991
_diffrn_measured_fraction_theta_max 0.991
_diffrn_measurement_device_type 'Bruker APEX'
_diffrn_measurement_method '\w scan frames'
_diffrn_radiation_monochromator graphite
_diffrn_radiation_source 'fine-focus sealed tube'
_diffrn_radiation_type MoK\a
_diffrn_radiation_wavelength 0.71073
_diffrn_reflns_av_R_equivalents 0.0380
_diffrn_reflns_av_sigmaI/netI 0.0656
_diffrn_reflns_limit_h_max 8
_diffrn_reflns_limit_h_min -8
_diffrn_reflns_limit_k_max 12
_diffrn_reflns_limit_k_min -10
_diffrn_reflns_limit_l_max 17
_diffrn_reflns_limit_l_min -19
_diffrn_reflns_number 6053
_diffrn_reflns_theta_full 25.99
_diffrn_reflns_theta_max 25.99
_diffrn_reflns_theta_min 2.15
_diffrn_standards_decay_% -1.52
_diffrn_standards_number 67
_exptl_absorpt_coefficient_mu 2.064
_exptl_absorpt_correction_T_max 0.8361
_exptl_absorpt_correction_T_min 0.4778
_exptl_absorpt_correction_type multi-scan
_exptl_absorpt_process_details 'SADABS (2000)'
_exptl_crystal_colour colorless
_exptl_crystal_density_diffrn 1.395
_exptl_crystal_density_meas 0
_exptl_crystal_description prism
_exptl_crystal_F_000 440
_exptl_crystal_size_max 0.42
_exptl_crystal_size_mid 0.17
_exptl_crystal_size_min 0.09
_refine_diff_density_max 2.296
_refine_diff_density_min -1.857
_refine_diff_density_rms 0.176
_refine_ls_extinction_method none
_refine_ls_goodness_of_fit_ref 1.023
_refine_ls_hydrogen_treatment mixed
_refine_ls_matrix_type full
_refine_ls_number_parameters 236
_refine_ls_number_reflns 3924
_refine_ls_number_restraints 0
_refine_ls_restrained_S_all 1.023
_refine_ls_R_factor_all 0.0802
_refine_ls_R_factor_gt 0.0686
_refine_ls_shift/su_max 0.013
_refine_ls_shift/su_mean 0.002
_refine_ls_structure_factor_coef Fsqd
_refine_ls_weighting_details 'calc w=1/[\s^2^(Fo^2^)+(0.1320P)^2^+0.0000P] where P=(Fo^2^+2Fc^2^)/3'
_refine_ls_weighting_scheme calc
_refine_ls_wR_factor_gt 0.1709
_refine_ls_wR_factor_ref 0.1789
_reflns_number_gt 3197
_reflns_number_total 3924
_reflns_threshold_expression >2sigma(I)
_cod_data_source_file ja050214msi20050112_055956_2.cif
_cod_data_source_block 01146
_cod_database_code 4111594

loop_
_symmetry_equiv_pos_as_xyz
'x, y, z'
'-x, -y, -z'

loop_
_atom_site_label
_atom_site_type_symbol
_atom_site_fract_x
_atom_site_fract_y
_atom_site_fract_z
_atom_site_U_iso_or_equiv
_atom_site_adp_type
_atom_site_occupancy
_atom_site_symmetry_multiplicity
_atom_site_calc_flag
_atom_site_refinement_flags
Br1 Br -0.05144(6) 1.06078(4) 0.32483(3) 0.0331(2) Uani 1 1 d .
C1 C 0.8466(5) 0.4104(4) 0.8059(3) 0.0194(8) Uani 1 1 d .
H1 H 0.7412 0.4372 0.8517 0.023 Uiso 1 1 calc R
C2 C 0.8832(5) 0.2503(4) 0.8111(3) 0.0204(8) Uani 1 1 d .
H2A H 0.7581 0.2232 0.8000 0.024 Uiso 1 1 calc R
H2B H 0.9839 0.2220 0.7648 0.024 Uiso 1 1 calc R
C3 C 0.9558(5) 0.1724(4) 0.9010(3) 0.0215(8) Uani 1 1 d .
H3A H 0.9793 0.0696 0.9016 0.026 Uiso 1 1 calc R
H3B H 0.8507 0.1956 0.9468 0.026 Uiso 1 1 calc R
C4 C 1.1500(5) 0.2111(4) 0.9239(2) 0.0185(7) Uani 1 1 d .
H4 H 1.1767 0.1680 0.9867 0.022 Uiso 1 1 calc R
C5 C 1.2847(5) 0.4221(4) 0.9489(3) 0.0189(8) Uani 1 1 d .
N6 N 1.3202(5) 0.5488(3) 0.9126(2) 0.0203(7) Uani 1 1 d .
H6 H 1.4227 0.5769 0.9357 0.024 Uiso 1 1 d R
C7 C 1.2130(5) 0.6473(4) 0.8414(3) 0.0221(8) Uani 1 1 d .
H7A H 1.2961 0.6454 0.7861 0.027 Uiso 1 1 calc R
H7B H 1.1893 0.7440 0.8550 0.027 Uiso 1 1 calc R
C8 C 1.0132(5) 0.6104(4) 0.8283(3) 0.0203(8) Uani 1 1 d .
H8A H 0.9169 0.6367 0.8767 0.024 Uiso 1 1 calc R
H8B H 0.9590 0.6647 0.7721 0.024 Uiso 1 1 calc R
C9 C 1.0392(5) 0.4528(4) 0.8272(2) 0.0172(7) Uani 1 1 d .
H9 H 1.1448 0.4269 0.7813 0.021 Uiso 1 1 calc R
C10 C 1.1116(5) 0.3721(4) 0.9173(2) 0.0180(7) Uani 1 1 d .
H10 H 0.9977 0.3955 0.9602 0.022 Uiso 1 1 calc R
C11 C 0.7734(5) 0.4905(4) 0.7158(3) 0.0214(8) Uani 1 1 d .
H11A H 0.7395 0.5927 0.7179 0.026 Uiso 1 1 calc R
H11B H 0.8832 0.4749 0.6709 0.026 Uiso 1 1 calc R
C12 C 0.5925(5) 0.4462(4) 0.6874(3) 0.0209(8) Uani 1 1 d .
H12A H 0.6331 0.3565 0.6643 0.025 Uiso 1 1 calc R
H12B H 0.4960 0.4332 0.7379 0.025 Uiso 1 1 calc R
O13 O 0.5045(4) 0.5594(3) 0.61905(18) 0.0228(6) Uani 1 1 d .
C14 C 0.3343(5) 0.5460(4) 0.5876(3) 0.0198(8) Uani 1 1 d .
O15 O 0.2593(4) 0.4434(3) 0.61007(19) 0.0255(6) Uani 1 1 d .
C16 C 0.2470(5) 0.6726(4) 0.5244(3) 0.0206(8) Uani 1 1 d .
C17 C 0.3490(6) 0.7808(4) 0.4920(3) 0.0242(8) Uani 1 1 d .
H17 H 0.4793 0.7749 0.5106 0.029 Uiso 1 1 calc R
C18 C 0.2613(6) 0.8973(4) 0.4328(3) 0.0271(9) Uani 1 1 d .
H18 H 0.3299 0.9716 0.4110 0.032 Uiso 1 1 calc R
C19 C 0.0707(6) 0.9029(4) 0.4062(3) 0.0241(8) Uani 1 1 d .
C20 C -0.0333(6) 0.7969(4) 0.4368(3) 0.0240(8) Uani 1 1 d .
H20 H -0.1628 0.8029 0.4173 0.029 Uiso 1 1 calc R
C21 C 0.0543(5) 0.6817(4) 0.4964(3) 0.0218(8) Uani 1 1 d .
H21 H -0.0160 0.6085 0.5185 0.026 Uiso 1 1 calc R
C22 C 1.3320(5) 0.1534(4) 0.8666(3) 0.0199(8) Uani 1 1 d .
H22A H 1.3054 0.1918 0.8040 0.024 Uiso 1 1 calc R
H22B H 1.4485 0.1876 0.8813 0.024 Uiso 1 1 calc R
C23 C 1.3842(6) -0.0070(4) 0.8781(3) 0.0280(9) Uani 1 1 d .
H23A H 1.2687 -0.0414 0.8625 0.034 Uiso 1 1 calc R
H23B H 1.4092 -0.0458 0.9408 0.034 Uiso 1 1 calc R
C24 C 1.5662(6) -0.0620(4) 0.8220(3) 0.0322(10) Uani 1 1 d .
H24A H 1.5828 -0.1643 0.8266 0.048 Uiso 1 1 calc R
H24B H 1.6849 -0.0400 0.8427 0.048 Uiso 1 1 calc R
H24C H 1.5479 -0.0170 0.7604 0.048 Uiso 1 1 calc R
O25 O 1.3865(4) 0.3480(3) 1.01020(18) 0.0234(6) Uani 1 1 d .

loop_
_atom_site_aniso_label
_atom_site_aniso_U_11
_atom_site_aniso_U_22
_atom_site_aniso_U_33
_atom_site_aniso_U_23
_atom_site_aniso_U_13
_atom_site_aniso_U_12
Br1 0.0305(3) 0.0244(3) 0.0356(3) 0.00031(18) -0.00319(18) 0.00968(18)
C1 0.0058(16) 0.0224(19) 0.028(2) -0.0043(15) -0.0029(14) 0.0027(13)
C2 0.0075(16) 0.023(2) 0.031(2) -0.0076(16) -0.0042(14) 0.0008(14)
C3 0.0040(16) 0.0222(19) 0.037(2) -0.0048(16) -0.0006(15) 0.0003(14)
C4 0.0072(16) 0.0221(19) 0.0246(19) -0.0038(15) -0.0031(14) 0.0012(13)
C5 0.0046(15) 0.0222(19) 0.028(2) -0.0090(15) -0.0009(14) 0.0068(13)
N6 0.0100(14) 0.0211(16) 0.0296(18) -0.0042(13) -0.0065(13) -0.0002(12)
C7 0.0117(18) 0.0192(19) 0.034(2) -0.0024(16) -0.0074(15) 0.0003(14)
C8 0.0097(17) 0.0198(19) 0.029(2) -0.0022(15) -0.0073(14) 0.0023(14)
C9 0.0034(15) 0.0202(18) 0.027(2) -0.0049(14) -0.0030(13) 0.0023(13)
C10 0.0061(15) 0.0200(19) 0.0260(19) -0.0057(15) -0.0008(14) 0.0027(13)
C11 0.0099(17) 0.025(2) 0.028(2) -0.0021(16) -0.0037(15) -0.0023(14)
C12 0.0099(17) 0.023(2) 0.027(2) -0.0010(15) -0.0028(14) 0.0016(14)
O13 0.0099(12) 0.0265(15) 0.0306(15) 0.0002(11) -0.0075(11) -0.0021(10)
C14 0.0044(15) 0.028(2) 0.026(2) -0.0082(16) -0.0009(14) 0.0014(14)
O15 0.0108(13) 0.0280(15) 0.0355(16) -0.0001(12) -0.0047(11) -0.0026(11)
C16 0.0110(17) 0.023(2) 0.027(2) -0.0080(16) -0.0023(15) 0.0008(14)
C17 0.0139(18) 0.028(2) 0.030(2) -0.0066(17) -0.0004(16) -0.0030(15)
C18 0.021(2) 0.024(2) 0.035(2) -0.0040(17) 0.0025(17) -0.0037(16)
C19 0.0189(19) 0.023(2) 0.026(2) -0.0037(15) -0.0014(15) 0.0062(15)
C20 0.0134(18) 0.025(2) 0.030(2) -0.0048(16) -0.0044(15) 0.0048(15)
C21 0.0097(17) 0.023(2) 0.031(2) -0.0043(16) -0.0030(15) 0.0002(14)
C22 0.0063(16) 0.0200(19) 0.031(2) -0.0049(15) -0.0015(14) 0.0028(13)
C23 0.0162(19) 0.021(2) 0.043(3) -0.0055(17) 0.0016(17) 0.0021(15)
C24 0.023(2) 0.022(2) 0.046(3) -0.0060(18) 0.0021(19) 0.0073(16)
O25 0.0130(13) 0.0236(14) 0.0320(16) -0.0024(11) -0.0078(11) 0.0002(11)

loop_
_atom_type_symbol
_atom_type_description
_atom_type_scat_dispersion_real
_atom_type_scat_dispersion_imag
_atom_type_scat_source
C C 0.0033 0.0016 'International Tables Vol C Tables 4.2.6.8 and 6.1.1.4'
H H 0.0000 0.0000 'International Tables Vol C Tables 4.2.6.8 and 6.1.1.4'
N N 0.0061 0.0033 'International Tables Vol C Tables 4.2.6.8 and 6.1.1.4'
O O 0.0106 0.0060 'International Tables Vol C Tables 4.2.6.8 and 6.1.1.4'
Br Br -0.2901 2.4595 'International Tables Vol C Tables 4.2.6.8 and 6.1.1.4'

loop_
_geom_angle_atom_site_label_1
_geom_angle_atom_site_label_2
_geom_angle_atom_site_label_3
_geom_angle
C2 C1 C11 112.2(3)
C2 C1 C9 109.6(3)
C11 C1 C9 110.8(3)
C2 C1 H1 108.1
C11 C1 H1 108.1
C9 C1 H1 108.1
C3 C2 C1 111.5(3)
C3 C2 H2A 109.3
C1 C2 H2A 109.3
C3 C2 H2B 109.3
C1 C2 H2B 109.3
H2A C2 H2B 108.0
C2 C3 C4 112.5(3)
C2 C3 H3A 109.1
C4 C3 H3A 109.1
C2 C3 H3B 109.1
C4 C3 H3B 109.1
H3A C3 H3B 107.8
C10 C4 C22 113.0(3)
C10 C4 C3 107.6(3)
C22 C4 C3 112.7(3)
C10 C4 H4 107.8
C22 C4 H4 107.8
C3 C4 H4 107.8
O25 C5 N6 120.5(3)
O25 C5 C10 120.4(3)
N6 C5 C10 119.0(3)
C5 N6 C7 126.7(3)
C5 N6 H6 116.1
C7 N6 H6 117.2
N6 C7 C8 111.8(3)
N6 C7 H7A 109.3
C8 C7 H7A 109.3
N6 C7 H7B 109.3
C8 C7 H7B 109.3
H7A C7 H7B 107.9
C9 C8 C7 110.5(3)
C9 C8 H8A 109.6
C7 C8 H8A 109.6
C9 C8 H8B 109.6
C7 C8 H8B 109.6
H8A C8 H8B 108.1
C8 C9 C10 108.2(3)
C8 C9 C1 113.2(3)
C10 C9 C1 110.4(3)
C8 C9 H9 108.3
C10 C9 H9 108.3
C1 C9 H9 108.3
C5 C10 C9 113.7(3)
C5 C10 C4 112.6(3)
C9 C10 C4 113.4(3)
C5 C10 H10 105.4
C9 C10 H10 105.4
C4 C10 H10 105.4
C12 C11 C1 113.7(3)
C12 C11 H11A 108.8
C1 C11 H11A 108.8
C12 C11 H11B 108.8
C1 C11 H11B 108.8
H11A C11 H11B 107.7
O13 C12 C11 106.1(3)
O13 C12 H12A 110.5
C11 C12 H12A 110.5
O13 C12 H12B 110.5
C11 C12 H12B 110.5
H12A C12 H12B 108.7
C14 O13 C12 116.3(3)
O15 C14 O13 123.7(4)
O15 C14 C16 124.3(3)
O13 C14 C16 112.1(3)
C17 C16 C21 119.5(4)
C17 C16 C14 122.5(3)
C21 C16 C14 118.0(3)
C16 C17 C18 120.5(4)
C16 C17 H17 119.8
C18 C17 H17 119.8
C19 C18 C17 118.6(4)
C19 C18 H18 120.7
C17 C18 H18 120.7
C20 C19 C18 122.2(4)
C20 C19 Br1 118.5(3)
C18 C19 Br1 119.3(3)
C19 C20 C21 118.8(4)
C19 C20 H20 120.6
C21 C20 H20 120.6
C20 C21 C16 120.4(4)
C20 C21 H21 119.8
C16 C21 H21 119.8
C23 C22 C4 114.0(3)
C23 C22 H22A 108.7
C4 C22 H22A 108.7
C23 C22 H22B 108.7
C4 C22 H22B 108.7
H22A C22 H22B 107.6
C22 C23 C24 113.2(3)
C22 C23 H23A 108.9
C24 C23 H23A 108.9
C22 C23 H23B 108.9
C24 C23 H23B 108.9
H23A C23 H23B 107.7
C23 C24 H24A 109.5
C23 C24 H24B 109.5
H24A C24 H24B 109.5
C23 C24 H24C 109.5
H24A C24 H24C 109.5
H24B C24 H24C 109.5

loop_
_geom_bond_atom_site_label_1
_geom_bond_atom_site_label_2
_geom_bond_distance
Br1 C19 1.900(4)
C1 C2 1.532(5)
C1 C11 1.538(5)
C1 C9 1.548(5)
C1 H1 1.0000
C2 C3 1.528(5)
C2 H2A 0.9900
C2 H2B 0.9900
C3 C4 1.549(5)
C3 H3A 0.9900
C3 H3B 0.9900
C4 C10 1.536(5)
C4 C22 1.541(5)
C4 H4 1.0000
C5 O25 1.249(5)
C5 N6 1.336(5)
C5 C10 1.527(5)
N6 C7 1.461(5)
N6 H6 0.9282
C7 C8 1.532(5)
C7 H7A 0.9900
C7 H7B 0.9900
C8 C9 1.527(5)
C8 H8A 0.9900
C8 H8B 0.9900
C9 C10 1.537(5)
C9 H9 1.0000
C10 H10 1.0000
C11 C12 1.523(5)
C11 H11A 0.9900
C11 H11B 0.9900
C12 O13 1.455(4)
C12 H12A 0.9900
C12 H12B 0.9900
O13 C14 1.344(4)
C14 O15 1.213(5)
C14 C16 1.484(6)
C16 C17 1.395(6)
C16 C21 1.408(5)
C17 C18 1.390(6)
C17 H17 0.9500
C18 C19 1.393(6)
C18 H18 0.9500
C19 C20 1.381(6)
C20 C21 1.385(6)
C20 H20 0.9500
C21 H21 0.9500
C22 C23 1.524(5)
C22 H22A 0.9900
C22 H22B 0.9900
C23 C24 1.523(6)
C23 H23A 0.9900
C23 H23B 0.9900
C24 H24A 0.9800
C24 H24B 0.9800
C24 H24C 0.9800

loop_
_geom_hbond_atom_site_label_D
_geom_hbond_atom_site_label_H
_geom_hbond_atom_site_label_A
_geom_hbond_distance_DH
_geom_hbond_distance_HA
_geom_hbond_distance_DA
_geom_hbond_angle_DHA
_geom_hbond_site_symmetry_A
N6 H6 O25 0.93 1.95 2.871(4) 173.3 2_867

loop_
_geom_torsion_atom_site_label_1
_geom_torsion_atom_site_label_2
_geom_torsion_atom_site_label_3
_geom_torsion_atom_site_label_4
_geom_torsion
C11 C1 C2 C3 180.0(3)
C9 C1 C2 C3 56.5(4)
C1 C2 C3 C4 -58.1(4)
C2 C3 C4 C10 55.6(4)
C2 C3 C4 C22 -69.7(4)
O25 C5 N6 C7 -179.5(3)
C10 C5 N6 C7 -2.2(5)
C5 N6 C7 C8 16.5(5)
N6 C7 C8 C9 -46.6(4)
C7 C8 C9 C10 62.5(4)
C7 C8 C9 C1 -174.8(3)
C2 C1 C9 C8 -177.0(3)
C11 C1 C9 C8 58.7(4)
C2 C1 C9 C10 -55.6(4)
C11 C1 C9 C10 -179.9(3)
O25 C5 C10 C9 -164.2(3)
N6 C5 C10 C9 18.6(5)
O25 C5 C10 C4 -33.4(5)
N6 C5 C10 C4 149.3(3)
C8 C9 C10 C5 -47.9(4)
C1 C9 C10 C5 -172.2(3)
C8 C9 C10 C4 -178.2(3)
C1 C9 C10 C4 57.4(4)
C22 C4 C10 C5 -61.6(4)
C3 C4 C10 C5 173.3(3)
C22 C4 C10 C9 69.3(4)
C3 C4 C10 C9 -55.8(4)
C2 C1 C11 C12 53.0(4)
C9 C1 C11 C12 175.8(3)
C1 C11 C12 O13 161.4(3)
C11 C12 O13 C14 -176.4(3)
C12 O13 C14 O15 -3.8(5)
C12 O13 C14 C16 174.7(3)
O15 C14 C16 C17 -172.0(4)
O13 C14 C16 C17 9.6(5)
O15 C14 C16 C21 7.7(6)
O13 C14 C16 C21 -170.8(3)
C21 C16 C17 C18 0.3(6)
C14 C16 C17 C18 179.9(4)
C16 C17 C18 C19 -0.5(6)
C17 C18 C19 C20 0.1(6)
C17 C18 C19 Br1 -179.7(3)
C18 C19 C20 C21 0.5(6)
Br1 C19 C20 C21 -179.8(3)
C19 C20 C21 C16 -0.7(6)
C17 C16 C21 C20 0.3(6)
C14 C16 C21 C20 -179.4(3)
C10 C4 C22 C23 174.9(3)
C3 C4 C22 C23 -62.8(4)
C4 C22 C23 C24 -179.2(3)
